data_7101740
loop_
_publ_author_name
'Jia, Junhua'
'Lin, Xiang'
'Wilson, Claire'
'Blake, Alexander J'
'Champness, Neil R'
'Hubberstey, Peter'
'Walker, Gavin'
'Cussen, Edmund J'
'Schr\"oder, Martin'

_publ_section_title
;
 Twelve-connected porous metal-organic frameworks with high H(2)
 adsorption.
;
_journal_issue 8
_journal_name_full 'Chemical communications (Cambridge, England)'
_journal_page_first 840
_journal_page_last 842
_journal_paper_doi 10.1039/b614254k
_journal_year 2007
_chemical_formula_sum 'C71.4 H67.6 N7.8 Ni3 O17.8'
_chemical_formula_weight 1495.86
_chemical_name_systematic
;
?
;
_space_group_IT_number 167
_symmetry_cell_setting hexagonal
_symmetry_space_group_name_Hall '-R 3 2"c'
_symmetry_space_group_name_H-M 'R -3 c :H'
_atom_sites_solution_hydrogens geom
_atom_sites_solution_primary direct
_atom_sites_solution_secondary difmap
_audit_creation_method SHELXL-97
_cell_angle_alpha 90.00
_cell_angle_beta 90.00
_cell_angle_gamma 120.00
_cell_formula_units_Z 6
_cell_length_a 18.9996(16)
_cell_length_b 18.9996(16)
_cell_length_c 45.997(8)
_cell_measurement_reflns_used 4471
_cell_measurement_temperature 150(2)
_cell_measurement_theta_max 25
_cell_measurement_theta_min 2.5
_cell_volume 14380(7)
_computing_cell_refinement 'Bruker SAINT version 6.36a (Bruker, 2002)'
_computing_data_collection 'Bruker SMART version 5.624 (Bruker, 2001)'
_computing_data_reduction 'Bruker SAINT; Bruker SHELXTL (Bruker, 2001)'
_computing_molecular_graphics ' ?'
_computing_publication_material 'enCIFer(Allen et al.,2004);PLATON(Spek,2003)'
_computing_structure_refinement 'SHELXL-97 (Sheldrick, 1997)'
_computing_structure_solution 'SHELXS-97 (Sheldrick, 1990)'
_diffrn_ambient_temperature 150(2)
_diffrn_measured_fraction_theta_full 0.998
_diffrn_measured_fraction_theta_max 0.998
_diffrn_measurement_device_type 'Bruker SMART1000 CCD area detector'
_diffrn_measurement_method \w
_diffrn_radiation_monochromator graphite
_diffrn_radiation_source 'normal-focus sealed tube'
_diffrn_radiation_type MoK\a
_diffrn_radiation_wavelength 0.71073
_diffrn_reflns_av_R_equivalents 0.049
_diffrn_reflns_av_sigmaI/netI 0.0274
_diffrn_reflns_limit_h_max 24
_diffrn_reflns_limit_h_min -24
_diffrn_reflns_limit_k_max 22
_diffrn_reflns_limit_k_min -24
_diffrn_reflns_limit_l_max 59
_diffrn_reflns_limit_l_min -57
_diffrn_reflns_number 24743
_diffrn_reflns_theta_full 24.97
_diffrn_reflns_theta_max 24.97
_diffrn_reflns_theta_min 2.14
_diffrn_standards_decay_% 0
_diffrn_standards_number 0
_exptl_absorpt_coefficient_mu 0.639
_exptl_absorpt_correction_T_max 1.000
_exptl_absorpt_correction_T_min 0.739
_exptl_absorpt_correction_type multi-scan
_exptl_absorpt_process_details 'Bruker SADABS v2.05 (2001)'
_exptl_crystal_colour GREEN
_exptl_crystal_density_diffrn 1.036
_exptl_crystal_density_method 'not measured'
_exptl_crystal_description COLUMN
_exptl_crystal_F_000 4662
_exptl_crystal_size_max 0.56
_exptl_crystal_size_mid 0.13
_exptl_crystal_size_min 0.12
_refine_diff_density_max 0.575
_refine_diff_density_min -0.397
_refine_diff_density_rms 0.071
_refine_ls_extinction_method none
_refine_ls_goodness_of_fit_ref 1.089
_refine_ls_hydrogen_treatment constr
_refine_ls_matrix_type full
_refine_ls_number_parameters 112
_refine_ls_number_reflns 2812
_refine_ls_number_restraints 6
_refine_ls_restrained_S_all 1.115
_refine_ls_R_factor_all 0.0491
_refine_ls_R_factor_gt 0.0423
_refine_ls_shift/su_max 0.001
_refine_ls_shift/su_mean 0.000
_refine_ls_structure_factor_coef Fsqd
_refine_ls_weighting_details 'calc w=1/[\s^2^(Fo^2^)+(0.0895P)^2^+1.6386P] where P=(Fo^2^+2Fc^2^)/3'
_refine_ls_weighting_scheme calc
_refine_ls_wR_factor_gt 0.1265
_refine_ls_wR_factor_ref 0.1293
_reflns_number_gt 2342
_reflns_number_total 2812
_reflns_threshold_expression >2\s(I)
_cod_data_source_file b614254k.txt
_cod_data_source_block Compound_1
_cod_depositor_comments
;
The following automatic conversions were performed:
'_symmetry_cell_setting' value 'Hexagonal' changed to 'hexagonal'
according to '/home/saulius/struct/CIF-dictionaries/cif_core.dic'
dictionary named 'cif_core.dic' version 2.4.1 from 2010-06-29.

Automatic conversion script
Id: cif_fix_enum 1527 2010-12-29 10:47:43Z saulius 
;
_cod_original_sg_symbol_H-M 'R -3c'
_cod_original_formula_sum 'C71.40 H67.60 N7.80 Ni3 O17.80'
_cod_database_code 7101740

loop_
_symmetry_equiv_pos_as_xyz
'x, y, z'
'-y, x-y, z'
'-x+y, -x, z'
'y, x, -z+1/2'
'x-y, -y, -z+1/2'
'-x, -x+y, -z+1/2'
'x+2/3, y+1/3, z+1/3'
'-y+2/3, x-y+1/3, z+1/3'
'-x+y+2/3, -x+1/3, z+1/3'
'y+2/3, x+1/3, -z+5/6'
'x-y+2/3, -y+1/3, -z+5/6'
'-x+2/3, -x+y+1/3, -z+5/6'
'x+1/3, y+2/3, z+2/3'
'-y+1/3, x-y+2/3, z+2/3'
'-x+y+1/3, -x+2/3, z+2/3'
'y+1/3, x+2/3, -z+7/6'
'x-y+1/3, -y+2/3, -z+7/6'
'-x+1/3, -x+y+2/3, -z+7/6'
'-x, -y, -z'
'y, -x+y, -z'
'x-y, x, -z'
'-y, -x, z-1/2'
'-x+y, y, z-1/2'
'x, x-y, z-1/2'
'-x+2/3, -y+1/3, -z+1/3'
'y+2/3, -x+y+1/3, -z+1/3'
'x-y+2/3, x+1/3, -z+1/3'
'-y+2/3, -x+1/3, z-1/6'
'-x+y+2/3, y+1/3, z-1/6'
'x+2/3, x-y+1/3, z-1/6'
'-x+1/3, -y+2/3, -z+2/3'
'y+1/3, -x+y+2/3, -z+2/3'
'x-y+1/3, x+2/3, -z+2/3'
'-y+1/3, -x+2/3, z+1/6'
'-x+y+1/3, y+2/3, z+1/6'
'x+1/3, x-y+2/3, z+1/6'

loop_
_atom_site_label
_atom_site_type_symbol
_atom_site_fract_x
_atom_site_fract_y
_atom_site_fract_z
_atom_site_U_iso_or_equiv
_atom_site_adp_type
_atom_site_occupancy
_atom_site_symmetry_multiplicity
_atom_site_calc_flag
_atom_site_refinement_flags
_atom_site_disorder_assembly
_atom_site_disorder_group
Ni Ni 0.56233(2) 0.22900(2) 0.0833 0.01709(18) Uani 1 2 d S . .
O1H O 0.6667 0.3333 0.0833 0.0369(11) Uani 1 6 d S . .
N1 N 0.45211(15) 0.11878(15) 0.0833 0.0266(7) Uani 1 2 d S . .
C1 C 0.2732(3) -0.1144(3) 0.02400(11) 0.0346(11) Uiso 0.60 1 d PD A 1
H1 H 0.2271 -0.1135 0.0315 0.042 Uiso 0.60 1 calc PR A 1
C2 C 0.2656(3) -0.1602(3) -0.00054(9) 0.0285(9) Uiso 0.60 1 d PD A 1
H2 H 0.2128 -0.1962 -0.0080 0.034 Uiso 0.60 1 calc PR A 1
C4 C 0.4074(2) -0.1151(2) 0.00179(9) 0.0265(9) Uiso 0.60 1 d PD A 1
H4 H 0.4522 -0.1200 -0.0047 0.032 Uiso 0.60 1 calc PR A 1
C5 C 0.4154(3) -0.0705(3) 0.02611(9) 0.0295(9) Uiso 0.60 1 d PD A 1
H5 H 0.4672 -0.0403 0.0351 0.035 Uiso 0.60 1 calc PR A 1
C6 C 0.3501(3) -0.0685(3) 0.03788(10) 0.0257(11) Uiso 0.60 1 d PD A 1
C1A C 0.2880(4) -0.1342(4) 0.03126(15) 0.0279(14) Uiso 0.40 1 d PD A 2
H1A H 0.2545 -0.1590 0.0477 0.033 Uiso 0.40 1 calc PR A 2
C2A C 0.2830(4) -0.1806(4) 0.00757(15) 0.0312(15) Uiso 0.40 1 d PD A 2
H2A H 0.2405 -0.2357 0.0074 0.037 Uiso 0.40 1 calc PR A 2
C4A C 0.3806(5) -0.0640(5) -0.01779(17) 0.0450(18) Uiso 0.40 1 d PD A 2
H4A H 0.4058 -0.0400 -0.0358 0.054 Uiso 0.40 1 calc PR A 2
C5A C 0.3876(5) -0.0181(5) 0.00561(17) 0.0490(19) Uiso 0.40 1 d PD A 2
H5A H 0.4248 0.0387 0.0048 0.059 Uiso 0.40 1 calc PR A 2
C6A C 0.3418(3) -0.0512(4) 0.03109(13) 0.0154(13) Uiso 0.40 1 d PD A 2
C3 C 0.33134(15) -0.15508(17) -0.01424(6) 0.0376(7) Uani 1 1 d D . .
C7 C 0.36034(16) -0.00763(17) 0.06017(6) 0.0432(8) Uani 1 1 d . . .
C8 C 0.3063(2) -0.0271(2) 0.0833 0.0518(13) Uani 1 2 d S A .
H8 H 0.2563 -0.0771 0.0833 0.062 Uiso 1 2 calc SR . .
C9 C 0.43225(15) 0.06691(16) 0.06136(5) 0.0315(6) Uani 1 1 d . A .
H9 H 0.4692 0.0814 0.0456 0.038 Uiso 1 1 calc R . .
C10 C 0.32655(14) -0.20220(15) -0.04110(5) 0.0250(5) Uani 1 1 d . A .
O1 O 0.25947(10) -0.26462(10) -0.04626(3) 0.0267(4) Uani 1 1 d . . .
O2 O 0.39046(10) -0.17476(10) -0.05594(4) 0.0270(4) Uani 1 1 d . . .

loop_
_atom_site_aniso_label
_atom_site_aniso_U_11
_atom_site_aniso_U_22
_atom_site_aniso_U_33
_atom_site_aniso_U_23
_atom_site_aniso_U_13
_atom_site_aniso_U_12
Ni 0.0176(2) 0.0176(2) 0.0154(3) -0.00104(8) 0.00104(8) 0.00830(19)
O1H 0.0147(13) 0.0147(13) 0.081(4) 0.000 0.000 0.0074(6)
N1 0.0258(11) 0.0258(11) 0.0259(16) -0.0048(6) 0.0048(6) 0.0110(13)
C3 0.0220(13) 0.0333(15) 0.0430(16) -0.0154(13) 0.0105(11) 0.0029(11)
C7 0.0280(14) 0.0388(16) 0.0443(17) -0.0180(13) 0.0133(12) 0.0029(13)
C8 0.0346(15) 0.0346(15) 0.058(3) -0.0238(13) 0.0238(13) -0.0038(18)
C9 0.0264(13) 0.0345(15) 0.0243(13) -0.0096(11) 0.0063(10) 0.0083(11)
C10 0.0232(13) 0.0251(13) 0.0256(13) -0.0013(10) 0.0045(10) 0.0113(11)
O1 0.0238(9) 0.0257(9) 0.0234(9) -0.0062(7) 0.0028(7) 0.0069(8)
O2 0.0226(9) 0.0230(9) 0.0307(10) -0.0046(7) 0.0065(7) 0.0079(7)

loop_
_atom_type_symbol
_atom_type_description
_atom_type_scat_dispersion_real
_atom_type_scat_dispersion_imag
_atom_type_scat_source
C C 0.0033 0.0016 'International Tables Vol C Tables 4.2.6.8 and 6.1.1.4'
H H 0.0000 0.0000 'International Tables Vol C Tables 4.2.6.8 and 6.1.1.4'
N N 0.0061 0.0033 'International Tables Vol C Tables 4.2.6.8 and 6.1.1.4'
O O 0.0106 0.0060 'International Tables Vol C Tables 4.2.6.8 and 6.1.1.4'
Ni Ni 0.3393 1.1124 'International Tables Vol C Tables 4.2.6.8 and 6.1.1.4'

loop_
_geom_angle_atom_site_label_1
_geom_angle_atom_site_label_2
_geom_angle_atom_site_label_3
_geom_angle
_geom_angle_site_symmetry_1
_geom_angle_site_symmetry_3
O1H Ni O1 92.07(5) . 36_545
O1H Ni O1 92.07(5) . 21
O1 Ni O1 175.86(9) 36_545 21
O1H Ni O2 91.83(4) . 34
O1 Ni O2 86.44(7) 36_545 34
O1 Ni O2 93.43(7) 21 34
O1H Ni O2 91.83(4) . 19_655
O1 Ni O2 93.43(7) 36_545 19_655
O1 Ni O2 86.44(7) 21 19_655
O2 Ni O2 176.34(9) 34 19_655
O1H Ni N1 180.00(14) . .
O1 Ni N1 87.93(5) 36_545 .
O1 Ni N1 87.93(5) 21 .
O2 Ni N1 88.17(4) 34 .
O2 Ni N1 88.17(4) 19_655 .
Ni O1H Ni 120.0 2_655 .
Ni O1H Ni 120.0 2_655 3_665
Ni O1H Ni 120.0 . 3_665
C9 N1 C9 118.2(3) 16_544 .
C9 N1 Ni 120.88(15) 16_544 .
C9 N1 Ni 120.88(15) . .
C2 C1 C6 120.1(4) . .
C3 C2 C1 121.9(4) . .
C5 C4 C3 120.9(4) . .
C4 C5 C6 121.3(4) . .
C5 C6 C1 118.1(4) . .
C5 C6 C7 121.8(4) . .
C1 C6 C7 118.7(4) . .
C2A C1A C6A 120.1(6) . .
C3 C2A C1A 124.8(6) . .
C5A C4A C3 117.3(7) . .
C4A C5A C6A 122.4(8) . .
C1A C6A C5A 117.0(6) . .
C1A C6A C7 117.0(5) . .
C5A C6A C7 124.5(5) . .
C2A C3 C2 31.7(3) . .
C2A C3 C4 98.0(4) . .
C2 C3 C4 116.1(3) . .
C2A C3 C10 126.9(4) . .
C2 C3 C10 124.0(3) . .
C4 C3 C10 118.5(3) . .
C2A C3 C4A 115.8(5) . .
C2 C3 C4A 98.8(4) . .
C4 C3 C4A 64.6(3) . .
C10 C3 C4A 114.4(4) . .
C9 C7 C8 117.2(2) . .
C9 C7 C6 119.9(3) . .
C8 C7 C6 121.9(3) . .
C9 C7 C6A 115.5(3) . .
C8 C7 C6A 126.1(3) . .
C6 C7 C6A 20.3(2) . .
C7 C8 C7 119.9(3) 16_544 .
N1 C9 C7 123.7(2) . .
O1 C10 O2 127.1(2) . .
O1 C10 C3 116.7(2) . .
O2 C10 C3 116.2(2) . .
C10 O2 Ni 133.31(15) . 19_655
C10 O1 Ni 126.14(15) . 20

loop_
_geom_bond_atom_site_label_1
_geom_bond_atom_site_label_2
_geom_bond_distance
_geom_bond_site_symmetry_2
Ni O1H 1.9823(4) .
Ni O1 2.0473(16) 36_545
Ni O1 2.0473(16) 21
Ni O2 2.0923(16) 34
Ni O2 2.0925(16) 19_655
Ni N1 2.094(3) .
O1H Ni 1.9823(4) 2_655
O1H Ni 1.9823(4) 3_665
N1 C9 1.328(3) 16_544
N1 C9 1.328(3) .
C1 C2 1.388(6) .
C1 C6 1.424(7) .
C2 C3 1.359(5) .
C4 C5 1.365(6) .
C4 C3 1.453(5) .
C5 C6 1.370(6) .
C6 C7 1.484(5) .
C1A C2A 1.375(9) .
C1A C6A 1.385(9) .
C2A C3 1.281(7) .
C4A C5A 1.350(11) .
C4A C3 1.509(8) .
C5A C6A 1.407(10) .
C6A C7 1.519(6) .
C3 C10 1.502(3) .
C7 C9 1.393(4) .
C7 C8 1.396(3) .
C8 C7 1.395(3) 16_544
C10 O1 1.255(3) .
C10 O2 1.257(3) .
O2 Ni 2.0925(16) 19_655
O1 Ni 2.0473(16) 20
